data_4348673
loop_
_publ_author_name
'Al-Balushi, Rayya A'
'Haque, Ashanul'
'Jayapal, Maharaja'
'Al-Suti, Mohammed K'
'Husband, John'
'Khan, Muhammad S.'
'Skelton, Jonathan M.'
'Molloy, Kieran C.'
'Raithby, Paul R.'

_publ_section_title
;
 Impact of the Alkyne Substitution Pattern and Metalation on the
 Photoisomerization of Azobenzene-Based Platinum(II) Diynes and Polyynes.
;
_journal_issue 21
_journal_name_full 'Inorganic chemistry'
_journal_page_first 10955
_journal_page_last 10967
_journal_paper_doi 10.1021/acs.inorgchem.6b01509
_journal_volume 55
_journal_year 2016
_chemical_formula_moiety 'C52 H78 N2 P4 Pt2'
_chemical_formula_sum 'C52 H78 N2 P4 Pt2'
_chemical_formula_weight 1245.22
_space_group_crystal_system monoclinic
_space_group_IT_number 14
_space_group_name_Hall '-P 2ybc'
_space_group_name_H-M_alt 'P 1 21/c 1'
_atom_sites_solution_hydrogens geom
_atom_sites_solution_primary iterative
_audit_creation_date 2016-06-15
_audit_creation_method
;
Olex2 1.2
(compiled 2016.02.19 svn.r3266 for OlexSys, GUI svn.r5155)
;
_cell_angle_alpha 90
_cell_angle_beta 110.929(3)
_cell_angle_gamma 90
_cell_formula_units_Z 2
_cell_length_a 18.7794(4)
_cell_length_b 10.5232(2)
_cell_length_c 14.8114(3)
_cell_measurement_reflns_used 23665
_cell_measurement_temperature 150
_cell_measurement_theta_max 30.5600
_cell_measurement_theta_min 3.6590
_cell_volume 2733.91(11)
_computing_cell_refinement
;
CrysAlisPro, Agilent Technologies,
Version 1.171.37.33 (release 27-03-2014 CrysAlis171 .NET)
(compiled Mar 27 2014,17:12:48)
;
_computing_data_collection
;
CrysAlisPro, Agilent Technologies,
Version 1.171.37.33 (release 27-03-2014 CrysAlis171 .NET)
(compiled Mar 27 2014,17:12:48)
;
_computing_data_reduction
;
CrysAlisPro, Agilent Technologies,
Version 1.171.37.33 (release 27-03-2014 CrysAlis171 .NET)
(compiled Mar 27 2014,17:12:48)
;
_computing_molecular_graphics 'Olex2 (Dolomanov et al., 2009)'
_computing_publication_material 'Olex2 (Dolomanov et al., 2009)'
_computing_structure_refinement 'ShelXL (Sheldrick, 2015)'
_computing_structure_solution 'olex2.solve (Bourhis et al., 2015)'
_diffrn_ambient_temperature 150
_diffrn_detector 'CCD plate'
_diffrn_detector_area_resol_mean 8.0734
_diffrn_detector_type EosS2
_diffrn_measured_fraction_theta_full 0.998
_diffrn_measured_fraction_theta_max 0.941
_diffrn_measurement_details
;
#__ type_ start__ end____ width___ exp.time_
  1 omega  -47.00   37.00   1.0000    5.0000
omega____ theta____ kappa____ phi______ frames
    -       20.1293  -57.0000  -90.0000 84

#__ type_ start__ end____ width___ exp.time_
  2 omega   -7.00   88.00   1.0000    5.0000
omega____ theta____ kappa____ phi______ frames
    -       20.1293   77.0000 -180.0000 95

#__ type_ start__ end____ width___ exp.time_
  3 omega    3.00   87.00   1.0000    5.0000
omega____ theta____ kappa____ phi______ frames
    -       20.1293   57.0000   30.0000 84

#__ type_ start__ end____ width___ exp.time_
  4 omega  -47.00   47.00   1.0000    5.0000
omega____ theta____ kappa____ phi______ frames
    -       20.1293  -77.0000   60.0000 94

#__ type_ start__ end____ width___ exp.time_
  5 omega    3.00   87.00   1.0000    5.0000
omega____ theta____ kappa____ phi______ frames
    -       20.1293   57.0000  -60.0000 84

#__ type_ start__ end____ width___ exp.time_
  6 omega    3.00   87.00   1.0000    5.0000
omega____ theta____ kappa____ phi______ frames
    -       20.1293   57.0000   90.0000 84

#__ type_ start__ end____ width___ exp.time_
  7 omega  -20.00   59.00   1.0000    5.0000
omega____ theta____ kappa____ phi______ frames
    -       20.1293  -99.0000  -30.0000 79

#__ type_ start__ end____ width___ exp.time_
  8 omega  -20.00   59.00   1.0000    5.0000
omega____ theta____ kappa____ phi______ frames
    -       20.1293  -99.0000 -180.0000 79

#__ type_ start__ end____ width___ exp.time_
  9 omega   35.00   92.00   1.0000    5.0000
omega____ theta____ kappa____ phi______ frames
    -       20.1293  178.0000  -30.0000 57

#__ type_ start__ end____ width___ exp.time_
 10 omega   35.00   92.00   1.0000    5.0000
omega____ theta____ kappa____ phi______ frames
    -       20.1293  178.0000  -90.0000 57

#__ type_ start__ end____ width___ exp.time_
 11 omega  -91.00  -35.00   1.0000    5.0000
omega____ theta____ kappa____ phi______ frames
    -      -19.1918 -178.0000    0.0000 56

#__ type_ start__ end____ width___ exp.time_
 12 omega   10.00   81.00   1.0000    5.0000
omega____ theta____ kappa____ phi______ frames
    -       20.1293 -138.0000  -51.0000 71

#__ type_ start__ end____ width___ exp.time_
 13 omega    6.00   47.00   1.0000    5.0000
omega____ theta____ kappa____ phi______ frames
    -       20.1293 -132.0000  125.0000 41

#__ type_ start__ end____ width___ exp.time_
 14 omega  -49.00   39.00   1.0000    5.0000
omega____ theta____ kappa____ phi______ frames
    -       20.1293  -38.0000  -60.0000 88
;
_diffrn_measurement_device 'four-circle diffractometer'
_diffrn_measurement_device_type 'New Xcalibur, EosS2'
_diffrn_measurement_method '\w scans'
_diffrn_orient_matrix_UB_11 0.0379205000
_diffrn_orient_matrix_UB_12 -0.0213228000
_diffrn_orient_matrix_UB_13 0.0103302000
_diffrn_orient_matrix_UB_21 -0.0140029000
_diffrn_orient_matrix_UB_22 -0.0560767000
_diffrn_orient_matrix_UB_23 -0.0270876000
_diffrn_orient_matrix_UB_31 0.0007493000
_diffrn_orient_matrix_UB_32 0.0307374000
_diffrn_orient_matrix_UB_33 -0.0422825000
_diffrn_radiation_monochromator graphite
_diffrn_radiation_probe x-ray
_diffrn_radiation_type MoK\a
_diffrn_radiation_wavelength 0.71073
_diffrn_reflns_av_R_equivalents 0.0495
_diffrn_reflns_av_unetI/netI 0.0329
_diffrn_reflns_Laue_measured_fraction_full 0.998
_diffrn_reflns_Laue_measured_fraction_max 0.941
_diffrn_reflns_limit_h_max 26
_diffrn_reflns_limit_h_min -26
_diffrn_reflns_limit_k_max 15
_diffrn_reflns_limit_k_min -14
_diffrn_reflns_limit_l_max 21
_diffrn_reflns_limit_l_min -20
_diffrn_reflns_number 70107
_diffrn_reflns_point_group_measured_fraction_full 0.998
_diffrn_reflns_point_group_measured_fraction_max 0.941
_diffrn_reflns_theta_full 25.242
_diffrn_reflns_theta_max 30.979
_diffrn_reflns_theta_min 3.366
_diffrn_source 'Enhance (Mo) X-ray Source'
_exptl_absorpt_coefficient_mu 5.262
_exptl_absorpt_correction_T_max 1.00000
_exptl_absorpt_correction_T_min 0.65287
_exptl_absorpt_correction_type multi-scan
_exptl_absorpt_process_details
;
CrysAlisPro, Agilent Technologies,
Version 1.171.37.33 (release 27-03-2014 CrysAlis171 .NET)
(compiled Mar 27 2014,17:12:48)
Empirical absorption correction using spherical harmonics,
 implemented in SCALE3 ABSPACK scaling algorithm.
;
_exptl_crystal_colour 'clear yellowish orange'
_exptl_crystal_colour_lustre clear
_exptl_crystal_colour_modifier yellowish
_exptl_crystal_colour_primary orange
_exptl_crystal_density_diffrn 1.513
_exptl_crystal_description block
_exptl_crystal_F_000 1240
_exptl_crystal_size_max 0.35
_exptl_crystal_size_mid 0.3
_exptl_crystal_size_min 0.15
_exptl_transmission_factor_max 1.0000
_exptl_transmission_factor_min 0.65287
_refine_diff_density_max 1.370
_refine_diff_density_min -0.769
_refine_diff_density_rms 0.116
_refine_ls_extinction_method none
_refine_ls_goodness_of_fit_ref 1.060
_refine_ls_hydrogen_treatment constr
_refine_ls_matrix_type full
_refine_ls_number_parameters 277
_refine_ls_number_reflns 8186
_refine_ls_number_restraints 0
_refine_ls_restrained_S_all 1.060
_refine_ls_R_factor_all 0.0396
_refine_ls_R_factor_gt 0.0287
_refine_ls_shift/su_max 0.002
_refine_ls_shift/su_mean 0.000
_refine_ls_structure_factor_coef Fsqd
_refine_ls_weighting_details 'w=1/[\s^2^(Fo^2^)+(0.0184P)^2^+2.5070P] where P=(Fo^2^+2Fc^2^)/3'
_refine_ls_weighting_scheme calc
_refine_ls_wR_factor_gt 0.0508
_refine_ls_wR_factor_ref 0.0533
_reflns_Friedel_coverage 0.000
_reflns_number_gt 7002
_reflns_number_total 8186
_reflns_threshold_expression 'I > 2\s(I)'
_cod_data_source_file ic6b01509_si_002.cif
_cod_data_source_block e14prr9
_cod_original_cell_volume 2733.89(11)
_cod_database_code 4348673
_shelxl_version_number 2013-4
_chemical_oxdiff_formula 'C75 H114 N1 P4 Pt4'
_shelx_space_group_comment
;
The symmetry employed for this shelxl refinement is uniquely defined
by the following loop, which should always be used as a source of
symmetry information in preference to the above space-group names.
They are only intended as comments.
;
_reflns_odcompleteness_completeness 99.75
_reflns_odcompleteness_iscentric 1
_reflns_odcompleteness_theta 28.22
_olex2_refinement_description
;
1. Fixed Uiso
 At 1.2 times of:
  All C(H) groups, All C(H,H) groups
 At 1.5 times of:
  All C(H,H,H) groups
2.a Secondary CH2 refined with riding coordinates:
 C9(H9A,H9B), C11(H11A,H11B), C13(H13A,H13B), C15(H15A,H15B), C17(H17A,H17B),
 C19(H19A,H19B)
2.b Aromatic/amide H refined with riding coordinates:
 C4(H4), C5(H5), C6(H6), C8(H8), C22(H22), C23(H23), C24(H24), C25(H25),
 C26(H26)
2.c Idealised Me refined as rotating group:
 C10(H10A,H10B,H10C), C12(H12A,H12B,H12C), C14(H14A,H14B,H14C), C16(H16A,H16B,
 H16C), C18(H18A,H18B,H18C), C20(H20A,H20B,H20C)
;
_olex2_date_sample_data_collection 1415454708.0
_olex2_exptl_crystal_mounting_method 'Fluoroether oil in a nitrogen cold stream'
_olex2_submission_original_sample_id e14prr9
_olex2_submission_special_instructions 'No special instructions were received'

loop_
_space_group_symop_operation_xyz
'x, y, z'
'-x, y+1/2, -z+1/2'
'-x, -y, -z'
'x, -y-1/2, z-1/2'

loop_
_atom_site_label
_atom_site_type_symbol
_atom_site_fract_x
_atom_site_fract_y
_atom_site_fract_z
_atom_site_U_iso_or_equiv
_atom_site_adp_type
_atom_site_occupancy
_atom_site_site_symmetry_order
_atom_site_calc_flag
_atom_site_refinement_flags_posn
Pt1 Pt 0.26274(2) 0.51875(2) 0.54451(2) 0.01824(3) Uani 1 1 d .
P1 P 0.18719(4) 0.55280(7) 0.63388(5) 0.02406(15) Uani 1 1 d .
P2 P 0.33706(4) 0.48156(8) 0.45421(5) 0.02507(15) Uani 1 1 d .
N1 N -0.02498(13) 0.5384(2) 0.00095(16) 0.0224(5) Uani 1 1 d .
C1 C 0.16906(15) 0.5462(3) 0.42560(19) 0.0206(5) Uani 1 1 d .
C2 C 0.11498(14) 0.5738(3) 0.35410(18) 0.0196(5) Uani 1 1 d .
C3 C 0.05378(14) 0.6104(2) 0.26715(18) 0.0184(5) Uani 1 1 d .
C4 C 0.00435(15) 0.7105(3) 0.26794(19) 0.0224(6) Uani 1 1 d .
H4 H 0.0108 0.7532 0.3269 0.027 Uiso 1 1 calc R
C5 C -0.05370(16) 0.7476(3) 0.1837(2) 0.0263(6) Uani 1 1 d .
H5 H -0.0870 0.8149 0.1853 0.032 Uiso 1 1 calc R
C6 C -0.06312(15) 0.6864(3) 0.09729(19) 0.0237(6) Uani 1 1 d .
H6 H -0.1034 0.7108 0.0398 0.028 Uiso 1 1 calc R
C7 C -0.01388(15) 0.5898(2) 0.09482(18) 0.0197(5) Uani 1 1 d .
C8 C 0.04415(14) 0.5503(2) 0.17947(18) 0.0191(5) Uani 1 1 d .
H8 H 0.0770 0.4827 0.1773 0.023 Uiso 1 1 calc R
C9 C 0.12912(19) 0.6940(3) 0.5966(2) 0.0353(7) Uani 1 1 d .
H9A H 0.0900 0.6802 0.5317 0.042 Uiso 1 1 calc R
H9B H 0.1025 0.7107 0.6423 0.042 Uiso 1 1 calc R
C10 C 0.1786(2) 0.8108(3) 0.5936(3) 0.0468(9) Uani 1 1 d .
H10A H 0.2045 0.7947 0.5478 0.070 Uiso 1 1 calc GR
H10B H 0.2167 0.8256 0.6581 0.070 Uiso 1 1 calc GR
H10C H 0.1460 0.8859 0.5729 0.070 Uiso 1 1 calc GR
C11 C 0.11776(18) 0.4232(3) 0.6168(2) 0.0335(7) Uani 1 1 d .
H11A H 0.0825 0.4447 0.6507 0.040 Uiso 1 1 calc R
H11B H 0.0873 0.4142 0.5471 0.040 Uiso 1 1 calc R
C12 C 0.1571(2) 0.2966(3) 0.6556(2) 0.0414(8) Uani 1 1 d .
H12A H 0.1965 0.2801 0.6280 0.062 Uiso 1 1 calc GR
H12B H 0.1194 0.2279 0.6374 0.062 Uiso 1 1 calc GR
H12C H 0.1807 0.3009 0.7262 0.062 Uiso 1 1 calc GR
C13 C 0.23463(18) 0.5635(3) 0.7640(2) 0.0346(7) Uani 1 1 d .
H13A H 0.2663 0.4864 0.7860 0.042 Uiso 1 1 calc R
H13B H 0.2698 0.6371 0.7779 0.042 Uiso 1 1 calc R
C14 C 0.1847(2) 0.5774(4) 0.8249(2) 0.0451(9) Uani 1 1 d .
H14A H 0.1562 0.6574 0.8085 0.068 Uiso 1 1 calc GR
H14B H 0.2168 0.5777 0.8935 0.068 Uiso 1 1 calc GR
H14C H 0.1488 0.5061 0.8117 0.068 Uiso 1 1 calc GR
C15 C 0.38424(19) 0.3268(3) 0.4777(2) 0.0376(8) Uani 1 1 d .
H15A H 0.4143 0.3164 0.4352 0.045 Uiso 1 1 calc R
H15B H 0.4202 0.3244 0.5455 0.045 Uiso 1 1 calc R
C16 C 0.3290(2) 0.2168(4) 0.4611(3) 0.0592(11) Uani 1 1 d .
H16A H 0.2950 0.2156 0.3932 0.089 Uiso 1 1 calc GR
H16B H 0.2988 0.2267 0.5026 0.089 Uiso 1 1 calc GR
H16C H 0.3576 0.1368 0.4768 0.089 Uiso 1 1 calc GR
C17 C 0.28851(19) 0.4864(4) 0.3229(2) 0.0381(8) Uani 1 1 d .
H17A H 0.2503 0.4173 0.3042 0.046 Uiso 1 1 calc R
H17B H 0.2605 0.5678 0.3059 0.046 Uiso 1 1 calc R
C18 C 0.3390(2) 0.4737(4) 0.2622(3) 0.0549(11) Uani 1 1 d .
H18A H 0.3069 0.4697 0.1936 0.082 Uiso 1 1 calc GR
H18B H 0.3694 0.3958 0.2805 0.082 Uiso 1 1 calc GR
H18C H 0.3730 0.5473 0.2736 0.082 Uiso 1 1 calc GR
C19 C 0.41466(17) 0.5958(3) 0.4789(2) 0.0339(7) Uani 1 1 d .
H19A H 0.4490 0.5869 0.5472 0.041 Uiso 1 1 calc R
H19B H 0.4445 0.5758 0.4376 0.041 Uiso 1 1 calc R
C20 C 0.3870(2) 0.7323(4) 0.4609(3) 0.0477(9) Uani 1 1 d .
H20A H 0.3561 0.7434 0.3924 0.072 Uiso 1 1 calc GR
H20B H 0.4310 0.7897 0.4785 0.072 Uiso 1 1 calc GR
H20C H 0.3562 0.7520 0.5003 0.072 Uiso 1 1 calc GR
C21 C 0.35993(15) 0.5040(3) 0.66700(19) 0.0224(6) Uani 1 1 d .
C22 C 0.40193(17) 0.6133(3) 0.7102(2) 0.0307(7) Uani 1 1 d .
H22 H 0.3853 0.6940 0.6818 0.037 Uiso 1 1 calc R
C23 C 0.46691(18) 0.6060(4) 0.7931(2) 0.0406(8) Uani 1 1 d .
H23 H 0.4938 0.6815 0.8202 0.049 Uiso 1 1 calc R
C24 C 0.49271(19) 0.4907(4) 0.8365(2) 0.0408(8) Uani 1 1 d .
H24 H 0.5373 0.4863 0.8931 0.049 Uiso 1 1 calc R
C25 C 0.45297(18) 0.3817(3) 0.7968(2) 0.0370(8) Uani 1 1 d .
H25 H 0.4698 0.3016 0.8264 0.044 Uiso 1 1 calc R
C26 C 0.38813(16) 0.3890(3) 0.7134(2) 0.0280(6) Uani 1 1 d .
H26 H 0.3620 0.3127 0.6868 0.034 Uiso 1 1 calc R

loop_
_atom_site_aniso_label
_atom_site_aniso_U_11
_atom_site_aniso_U_22
_atom_site_aniso_U_33
_atom_site_aniso_U_23
_atom_site_aniso_U_13
_atom_site_aniso_U_12
Pt1 0.01591(5) 0.02338(5) 0.01412(5) -0.00053(4) 0.00376(4) 0.00143(4)
P1 0.0229(3) 0.0310(4) 0.0199(3) 0.0005(3) 0.0096(3) 0.0029(3)
P2 0.0208(3) 0.0358(4) 0.0188(3) 0.0007(3) 0.0073(3) 0.0065(3)
N1 0.0251(12) 0.0230(12) 0.0163(11) 0.0013(9) 0.0040(9) 0.0031(9)
C1 0.0200(13) 0.0243(14) 0.0196(13) -0.0030(10) 0.0095(10) -0.0006(10)
C2 0.0178(12) 0.0232(13) 0.0178(12) -0.0016(10) 0.0064(10) 0.0007(10)
C3 0.0178(12) 0.0190(13) 0.0181(12) 0.0026(10) 0.0060(10) -0.0018(10)
C4 0.0248(14) 0.0242(14) 0.0189(14) -0.0011(10) 0.0089(11) 0.0015(11)
C5 0.0260(15) 0.0250(15) 0.0293(15) 0.0003(11) 0.0115(12) 0.0083(11)
C6 0.0214(13) 0.0276(15) 0.0192(13) 0.0042(11) 0.0036(11) 0.0044(11)
C7 0.0220(13) 0.0187(13) 0.0170(12) 0.0004(10) 0.0054(10) 0.0000(10)
C8 0.0188(12) 0.0196(13) 0.0184(12) 0.0025(10) 0.0060(10) 0.0025(10)
C9 0.0398(18) 0.0342(17) 0.0370(18) 0.0013(14) 0.0199(15) 0.0112(14)
C10 0.060(2) 0.0312(18) 0.057(2) -0.0012(16) 0.030(2) 0.0090(16)
C11 0.0362(17) 0.0334(17) 0.0363(17) -0.0050(14) 0.0195(14) -0.0084(13)
C12 0.052(2) 0.0330(18) 0.0397(19) 0.0004(14) 0.0166(17) -0.0065(15)
C13 0.0352(17) 0.0465(19) 0.0227(15) -0.0052(14) 0.0109(13) 0.0008(14)
C14 0.056(2) 0.058(2) 0.0273(17) -0.0040(16) 0.0219(16) 0.0058(18)
C15 0.0375(18) 0.0439(19) 0.0323(17) 0.0008(14) 0.0137(14) 0.0171(15)
C16 0.067(3) 0.037(2) 0.066(3) -0.0078(19) 0.013(2) 0.0089(19)
C17 0.0321(17) 0.063(2) 0.0183(14) 0.0008(14) 0.0082(13) 0.0097(15)
C18 0.056(2) 0.087(3) 0.0274(18) 0.0057(18) 0.0224(17) 0.027(2)
C19 0.0234(15) 0.049(2) 0.0322(17) 0.0034(14) 0.0142(13) 0.0004(13)
C20 0.047(2) 0.049(2) 0.049(2) 0.0141(17) 0.0189(18) -0.0029(17)
C21 0.0174(12) 0.0333(16) 0.0152(12) -0.0010(10) 0.0043(10) 0.0016(10)
C22 0.0317(16) 0.0366(17) 0.0224(15) 0.0005(12) 0.0080(12) -0.0042(13)
C23 0.0310(17) 0.058(2) 0.0268(16) -0.0062(15) 0.0033(14) -0.0151(15)
C24 0.0261(16) 0.067(2) 0.0215(15) 0.0027(15) -0.0008(12) -0.0029(15)
C25 0.0308(17) 0.050(2) 0.0261(16) 0.0102(14) 0.0047(13) 0.0088(14)
C26 0.0250(14) 0.0327(16) 0.0231(14) 0.0007(12) 0.0047(12) 0.0020(12)

loop_
_atom_type_symbol
_atom_type_description
_atom_type_scat_dispersion_real
_atom_type_scat_dispersion_imag
_atom_type_scat_source
C C 0.0033 0.0016 'International Tables Vol C Tables 4.2.6.8 and 6.1.1.4'
H H 0.0000 0.0000 'International Tables Vol C Tables 4.2.6.8 and 6.1.1.4'
N N 0.0061 0.0033 'International Tables Vol C Tables 4.2.6.8 and 6.1.1.4'
P P 0.1023 0.0942 'International Tables Vol C Tables 4.2.6.8 and 6.1.1.4'
Pt Pt -1.7033 8.3905 'International Tables Vol C Tables 4.2.6.8 and 6.1.1.4'

loop_
_geom_angle_atom_site_label_1
_geom_angle_atom_site_label_2
_geom_angle_atom_site_label_3
_geom_angle
_geom_angle_site_symmetry_1
P2 Pt1 P1 179.01(3) .
C1 Pt1 P1 87.42(7) .
C1 Pt1 P2 92.18(7) .
C1 Pt1 C21 176.06(11) .
C21 Pt1 P1 92.27(8) .
C21 Pt1 P2 88.19(8) .
C9 P1 Pt1 112.51(11) .
C9 P1 C11 104.28(15) .
C9 P1 C13 106.67(16) .
C11 P1 Pt1 111.08(10) .
C13 P1 Pt1 116.95(11) .
C13 P1 C11 104.30(15) .
C15 P2 Pt1 113.38(11) .
C15 P2 C17 104.55(16) .
C17 P2 Pt1 116.14(11) .
C19 P2 Pt1 112.41(11) .
C19 P2 C15 104.54(15) .
C19 P2 C17 104.72(16) .
N1 N1 C7 114.6(3) 3_565
C2 C1 Pt1 174.2(2) .
C1 C2 C3 176.7(3) .
C4 C3 C2 120.8(2) .
C8 C3 C2 120.5(2) .
C8 C3 C4 118.7(2) .
C3 C4 H4 119.6 .
C5 C4 C3 120.8(2) .
C5 C4 H4 119.6 .
C4 C5 H5 120.0 .
C6 C5 C4 120.0(3) .
C6 C5 H5 120.0 .
C5 C6 H6 120.0 .
C7 C6 C5 120.0(2) .
C7 C6 H6 120.0 .
C6 C7 N1 115.8(2) .
C6 C7 C8 120.6(2) .
C8 C7 N1 123.6(2) .
C3 C8 C7 120.0(2) .
C3 C8 H8 120.0 .
C7 C8 H8 120.0 .
P1 C9 H9A 109.5 .
P1 C9 H9B 109.5 .
H9A C9 H9B 108.0 .
C10 C9 P1 110.9(2) .
C10 C9 H9A 109.5 .
C10 C9 H9B 109.5 .
C9 C10 H10A 109.5 .
C9 C10 H10B 109.5 .
C9 C10 H10C 109.5 .
H10A C10 H10B 109.5 .
H10A C10 H10C 109.5 .
H10B C10 H10C 109.5 .
P1 C11 H11A 109.3 .
P1 C11 H11B 109.3 .
H11A C11 H11B 107.9 .
C12 C11 P1 111.7(2) .
C12 C11 H11A 109.3 .
C12 C11 H11B 109.3 .
C11 C12 H12A 109.5 .
C11 C12 H12B 109.5 .
C11 C12 H12C 109.5 .
H12A C12 H12B 109.5 .
H12A C12 H12C 109.5 .
H12B C12 H12C 109.5 .
P1 C13 H13A 107.9 .
P1 C13 H13B 107.9 .
H13A C13 H13B 107.2 .
C14 C13 P1 117.5(2) .
C14 C13 H13A 107.9 .
C14 C13 H13B 107.9 .
C13 C14 H14A 109.5 .
C13 C14 H14B 109.5 .
C13 C14 H14C 109.5 .
H14A C14 H14B 109.5 .
H14A C14 H14C 109.5 .
H14B C14 H14C 109.5 .
P2 C15 H15A 108.9 .
P2 C15 H15B 108.9 .
H15A C15 H15B 107.8 .
C16 C15 P2 113.2(2) .
C16 C15 H15A 108.9 .
C16 C15 H15B 108.9 .
C15 C16 H16A 109.5 .
C15 C16 H16B 109.5 .
C15 C16 H16C 109.5 .
H16A C16 H16B 109.5 .
H16A C16 H16C 109.5 .
H16B C16 H16C 109.5 .
P2 C17 H17A 108.2 .
P2 C17 H17B 108.2 .
H17A C17 H17B 107.3 .
C18 C17 P2 116.4(2) .
C18 C17 H17A 108.2 .
C18 C17 H17B 108.2 .
C17 C18 H18A 109.5 .
C17 C18 H18B 109.5 .
C17 C18 H18C 109.5 .
H18A C18 H18B 109.5 .
H18A C18 H18C 109.5 .
H18B C18 H18C 109.5 .
P2 C19 H19A 109.0 .
P2 C19 H19B 109.0 .
H19A C19 H19B 107.8 .
C20 C19 P2 113.0(2) .
C20 C19 H19A 109.0 .
C20 C19 H19B 109.0 .
C19 C20 H20A 109.5 .
C19 C20 H20B 109.5 .
C19 C20 H20C 109.5 .
H20A C20 H20B 109.5 .
H20A C20 H20C 109.5 .
H20B C20 H20C 109.5 .
C22 C21 Pt1 120.7(2) .
C26 C21 Pt1 123.8(2) .
C26 C21 C22 115.5(3) .
C21 C22 H22 119.1 .
C23 C22 C21 121.8(3) .
C23 C22 H22 119.1 .
C22 C23 H23 119.6 .
C24 C23 C22 120.8(3) .
C24 C23 H23 119.6 .
C23 C24 H24 120.4 .
C23 C24 C25 119.1(3) .
C25 C24 H24 120.4 .
C24 C25 H25 120.0 .
C24 C25 C26 120.0(3) .
C26 C25 H25 120.0 .
C21 C26 H26 118.6 .
C25 C26 C21 122.8(3) .
C25 C26 H26 118.6 .

loop_
_geom_bond_atom_site_label_1
_geom_bond_atom_site_label_2
_geom_bond_distance
_geom_bond_site_symmetry_2
Pt1 P1 2.2882(7) .
Pt1 P2 2.2856(7) .
Pt1 C1 2.017(3) .
Pt1 C21 2.069(3) .
P1 C9 1.809(3) .
P1 C11 1.841(3) .
P1 C13 1.814(3) .
P2 C15 1.827(3) .
P2 C17 1.830(3) .
P2 C19 1.822(3) .
N1 N1 1.246(4) 3_565
N1 C7 1.436(3) .
C1 C2 1.212(4) .
C2 C3 1.439(3) .
C3 C4 1.407(4) .
C3 C8 1.397(3) .
C4 H4 0.9500 .
C4 C5 1.388(4) .
C5 H5 0.9500 .
C5 C6 1.386(4) .
C6 H6 0.9500 .
C6 C7 1.384(4) .
C7 C8 1.398(3) .
C8 H8 0.9500 .
C9 H9A 0.9900 .
C9 H9B 0.9900 .
C9 C10 1.551(5) .
C10 H10A 0.9800 .
C10 H10B 0.9800 .
C10 H10C 0.9800 .
C11 H11A 0.9900 .
C11 H11B 0.9900 .
C11 C12 1.532(5) .
C12 H12A 0.9800 .
C12 H12B 0.9800 .
C12 H12C 0.9800 .
C13 H13A 0.9900 .
C13 H13B 0.9900 .
C13 C14 1.523(4) .
C14 H14A 0.9800 .
C14 H14B 0.9800 .
C14 H14C 0.9800 .
C15 H15A 0.9900 .
C15 H15B 0.9900 .
C15 C16 1.515(5) .
C16 H16A 0.9800 .
C16 H16B 0.9800 .
C16 H16C 0.9800 .
C17 H17A 0.9900 .
C17 H17B 0.9900 .
C17 C18 1.527(5) .
C18 H18A 0.9800 .
C18 H18B 0.9800 .
C18 H18C 0.9800 .
C19 H19A 0.9900 .
C19 H19B 0.9900 .
C19 C20 1.519(5) .
C20 H20A 0.9800 .
C20 H20B 0.9800 .
C20 H20C 0.9800 .
C21 C22 1.412(4) .
C21 C26 1.398(4) .
C22 H22 0.9500 .
C22 C23 1.390(4) .
C23 H23 0.9500 .
C23 C24 1.378(5) .
C24 H24 0.9500 .
C24 C25 1.380(5) .
C25 H25 0.9500 .
C25 C26 1.393(4) .
C26 H26 0.9500 .

loop_
_geom_torsion_atom_site_label_1
_geom_torsion_atom_site_label_2
_geom_torsion_atom_site_label_3
_geom_torsion_atom_site_label_4
_geom_torsion
_geom_torsion_site_symmetry_1
Pt1 P1 C9 C10 -52.0(3) .
Pt1 P1 C11 C12 64.9(2) .
Pt1 P1 C13 C14 -176.0(2) .
Pt1 P2 C15 C16 57.3(3) .
Pt1 P2 C17 C18 174.6(2) .
Pt1 P2 C19 C20 -58.1(3) .
Pt1 C21 C22 C23 179.2(2) .
Pt1 C21 C26 C25 -178.8(2) .
N1 N1 C7 C6 172.5(3) 3_565
N1 N1 C7 C8 -5.2(4) 3_565
N1 C7 C8 C3 176.2(2) .
C2 C3 C4 C5 178.6(3) .
C2 C3 C8 C7 -177.7(2) .
C3 C4 C5 C6 -0.5(4) .
C4 C3 C8 C7 -0.2(4) .
C4 C5 C6 C7 -1.0(4) .
C5 C6 C7 N1 -175.8(2) .
C5 C6 C7 C8 1.9(4) .
C6 C7 C8 C3 -1.3(4) .
C8 C3 C4 C5 1.1(4) .
C9 P1 C11 C12 -173.7(2) .
C9 P1 C13 C14 57.0(3) .
C11 P1 C9 C10 -172.5(2) .
C11 P1 C13 C14 -53.0(3) .
C13 P1 C9 C10 77.5(3) .
C13 P1 C11 C12 -62.0(3) .
C15 P2 C17 C18 -59.6(3) .
C15 P2 C19 C20 178.5(2) .
C17 P2 C15 C16 -70.2(3) .
C17 P2 C19 C20 68.8(3) .
C19 P2 C15 C16 -179.9(3) .
C19 P2 C17 C18 50.0(3) .
C21 C22 C23 C24 -0.1(5) .
C22 C21 C26 C25 0.3(4) .
C22 C23 C24 C25 -0.3(5) .
C23 C24 C25 C26 0.7(5) .
C24 C25 C26 C21 -0.7(5) .
C26 C21 C22 C23 0.1(4) .
